data_2007699
loop_
_publ_author_name
'Elgemeie, Galal E. H.'
'Farag, Dalia S.'
'Jones, Peter G.'

_publ_section_title
(1<i>RS</i>,10a<i>RS</i>)-3-Imino-1-(2-thienyl)-1,2,3,9,10,10a-hexahydrophenanthrene-2,2,4-tricarbonitrile
_journal_issue 10
_journal_name_full 'Acta Crystallographica Section C'
_journal_page_first 1466
_journal_page_last 1468
_journal_paper_doi 10.1107/S0108270198005022
_journal_volume 54
_journal_year 1998
_chemical_formula_sum 'C21 H14 N4 S'
_chemical_formula_weight 354.42
_chemical_name_systematic
;(1RS,10aRS)-3-Imino-1-(2-thienyl)-1,2,3,9,10,10a-hexahydrophenanthrene-2,2,4-
 tricarbonitrile
;
_space_group_IT_number 14
_symmetry_cell_setting monoclinic
_symmetry_space_group_name_Hall '-P 2ybc'
_symmetry_space_group_name_H-M 'P 1 21/c 1'
_audit_creation_method SHELXL
_cell_angle_alpha 90.00
_cell_angle_beta 108.36(2)
_cell_angle_gamma 90.00
_cell_formula_units_Z 4
_cell_length_a 14.131(3)
_cell_length_b 8.281(2)
_cell_length_c 15.473(3)
_cell_measurement_reflns_used 59
_cell_measurement_temperature 173(2)
_cell_measurement_theta_max 12.0
_cell_measurement_theta_min 2.5
_cell_volume 1718.5(7)
_computing_cell_refinement XSCANS
_computing_data_collection 'XSCANS (Fait, 1991)'
_computing_data_reduction XSCANS
_computing_molecular_graphics 'XP (Siemens, 1994)'
_computing_publication_material SHELXL93
_computing_structure_refinement 'SHELXL93 (Sheldrick, 1993)'
_computing_structure_solution 'SHELXS86 (Sheldrick, 1990)'
_diffrn_ambient_temperature 173(2)
_diffrn_measurement_device 'Siemens P4'
_diffrn_measurement_method '\w scans'
_diffrn_radiation_monochromator graphite
_diffrn_radiation_source 'fine-focus sealed tube'
_diffrn_radiation_type MoK\a
_diffrn_radiation_wavelength 0.71073
_diffrn_reflns_av_R_equivalents 0.009
_diffrn_reflns_av_sigmaI/netI 0.115
_diffrn_reflns_limit_h_max 0
_diffrn_reflns_limit_h_min -16
_diffrn_reflns_limit_k_max 9
_diffrn_reflns_limit_k_min 0
_diffrn_reflns_limit_l_max 17
_diffrn_reflns_limit_l_min -17
_diffrn_reflns_number 3015
_diffrn_reflns_theta_max 25
_diffrn_reflns_theta_min 3.04
_diffrn_standards_decay_% 0
_diffrn_standards_interval_count 247
_diffrn_standards_number 3
_exptl_absorpt_coefficient_mu 0.200
_exptl_absorpt_correction_type none
_exptl_crystal_colour colourless
_exptl_crystal_density_diffrn 1.370
_exptl_crystal_density_meas ?
_exptl_crystal_description tablet
_exptl_crystal_F_000 736
_exptl_crystal_size_max 0.6
_exptl_crystal_size_mid 0.3
_exptl_crystal_size_min 0.1
_refine_diff_density_max 0.16
_refine_diff_density_min -0.19
_refine_ls_extinction_method none
_refine_ls_goodness_of_fit_all 0.791
_refine_ls_goodness_of_fit_obs 0.979
_refine_ls_hydrogen_treatment 'H-atom treatment: see below'
_refine_ls_matrix_type full
_refine_ls_number_parameters 260
_refine_ls_number_reflns 3005
_refine_ls_number_restraints 332
_refine_ls_restrained_S_all 0.754
_refine_ls_restrained_S_obs 0.891
_refine_ls_R_factor_all 0.108
_refine_ls_R_factor_obs 0.043
_refine_ls_shift/esd_max -0.002
_refine_ls_shift/esd_mean 0.000
_refine_ls_structure_factor_coef Fsqd
_refine_ls_weighting_details 'w = 1/[\s^2^(Fo^2^)+(0.0242P)^2^] where P=(Fo^2^+2Fc^2^)/3'
_refine_ls_weighting_scheme calc
_refine_ls_wR_factor_all 0.078
_refine_ls_wR_factor_obs 0.065
_reflns_number_observed 1515
_reflns_number_total 3005
_reflns_observed_criterion I>2sigma(I)
_cod_data_source_file bm1245.cif
_cod_data_source_block satels
_cod_depositor_comments
;
The following automatic conversions were performed:

'_exptl_crystal_density_meas' value 'not measured' was changed to '?'
- the value is perceived as not measured.

Automatic conversion script
Id: cif_fix_values 3008 2015-01-20 13:52:24Z robertas 

The following automatic conversions were performed:

'_refine_ls_weighting_scheme' value 'calc w =
1/[\s^2^(Fo^2^)+(0.0242P)^2^] where P=(Fo^2^+2Fc^2^)/3' was changed
to 'calc'. New tag '_refine_ls_weighting_details' was created. The
value of the new tag was set to 'w = 1/[\s^2^(Fo^2^)+(0.0242P)^2^]
where P=(Fo^2^+2Fc^2^)/3'.

Automatic conversion script
Id: cif_fix_values 3143 2015-03-26 13:38:13Z robertas 
;
_cod_original_cell_volume 1718.3(6)
_cod_original_sg_symbol_H-M 'P 21/c'
_cod_database_code 2007699
_cod_database_fobs_code 2007699

loop_
_symmetry_equiv_pos_as_xyz
'x, y, z'
'-x, y+1/2, -z+1/2'
'-x, -y, -z'
'x, -y-1/2, z-1/2'

loop_
_atom_site_aniso_label
_atom_site_aniso_U_11
_atom_site_aniso_U_22
_atom_site_aniso_U_33
_atom_site_aniso_U_12
_atom_site_aniso_U_13
_atom_site_aniso_U_23
C1 0.0229(15) 0.0206(15) 0.0301(15) 0.0013(12) 0.0057(12) -0.0011(12)
C2 0.0225(14) 0.0202(15) 0.0293(15) -0.0015(12) 0.0067(12) -0.0035(12)
C3 0.0284(15) 0.0245(16) 0.0398(17) 0.0013(14) 0.0142(13) -0.0037(14)
C4 0.0300(15) 0.0247(16) 0.0272(15) 0.0063(13) 0.0116(13) 0.0009(13)
C4A 0.0284(15) 0.0139(14) 0.0294(15) 0.0076(12) 0.0099(12) 0.0003(12)
C4B 0.0247(14) 0.0221(15) 0.0262(14) 0.0046(13) 0.0068(11) -0.0059(13)
C5 0.0297(15) 0.0311(16) 0.0339(16) 0.0019(14) 0.0116(13) -0.0012(14)
C6 0.0391(17) 0.045(2) 0.0291(16) 0.0087(16) 0.0066(14) -0.0038(16)
C7 0.0351(18) 0.0391(19) 0.0397(18) 0.0048(15) 0.0009(14) -0.0140(16)
C8 0.0256(16) 0.0340(18) 0.0424(18) -0.0002(14) 0.0064(14) -0.0091(15)
C8A 0.0258(15) 0.0196(15) 0.0334(16) 0.0046(12) 0.0105(12) -0.0032(13)
C9 0.0353(16) 0.0237(16) 0.0378(17) -0.0050(13) 0.0073(14) -0.0035(14)
C10 0.0378(17) 0.0194(15) 0.0313(16) -0.0021(13) 0.0104(13) -0.0022(13)
C10A 0.0250(15) 0.0192(14) 0.0295(15) 0.0007(12) 0.0086(12) -0.0010(12)
C11 0.026(2) 0.021(3) 0.023(2) -0.003(2) 0.0060(18) -0.005(2)
C12 0.057(3) 0.045(4) 0.035(3) 0.019(3) 0.009(2) 0.003(3)
C13 0.054(5) 0.048(3) 0.028(2) 0.009(4) 0.012(2) 0.005(2)
C14 0.046(3) 0.049(3) 0.019(3) -0.002(2) 0.015(3) -0.001(3)
S 0.0339(7) 0.0541(7) 0.0291(6) 0.0067(6) 0.0114(5) 0.0004(5)
C15 0.0276(16) 0.0406(19) 0.0359(17) 0.0009(15) 0.0090(14) 0.0017(16)
C16 0.0318(16) 0.0242(17) 0.0380(17) 0.0008(14) 0.0086(14) 0.0003(14)
C17 0.0285(15) 0.0219(16) 0.0256(15) -0.0039(13) 0.0114(13) -0.0037(13)
N1 0.0437(17) 0.0407(17) 0.0559(18) -0.0074(14) -0.0003(14) -0.0027(15)
N2 0.0375(14) 0.0297(15) 0.0422(15) 0.0021(13) 0.0120(12) -0.0008(13)
N3 0.0477(17) 0.072(2) 0.0418(16) 0.0006(15) 0.0228(14) -0.0006(15)
N4 0.0441(17) 0.059(2) 0.059(2) -0.0179(14) 0.0317(15) -0.0265(16)

loop_
_atom_site_label
_atom_site_fract_x
_atom_site_fract_y
_atom_site_fract_z
_atom_site_U_iso_or_equiv
_atom_site_thermal_displace_type
_atom_site_calc_flag
_atom_site_refinement_flags
_atom_site_occupancy
_atom_site_disorder_group
_atom_site_type_symbol
C1 0.31946(17) 0.5041(3) 0.25942(16) 0.0251(6) Uani d U 1 . C
H1 0.3697 0.4159 0.2669 0.030 Uiso calc R 1 . H
C2 0.36678(17) 0.6622(3) 0.23474(17) 0.0243(6) Uani d U 1 . C
C3 0.39904(19) 0.6272(3) 0.15040(17) 0.0301(7) Uani d U 1 . C
C4 0.32416(18) 0.5387(3) 0.07730(16) 0.0267(6) Uani d DU 1 . C
C4a 0.23967(18) 0.4736(3) 0.08611(16) 0.0237(6) Uani d U 1 . C
C4b 0.15731(17) 0.4066(3) 0.00992(16) 0.0246(6) Uani d U 1 . C
C5 0.14008(18) 0.4606(3) -0.07963(17) 0.0312(7) Uani d U 1 . C
H5 0.1810 0.5433 -0.0913 0.037 Uiso calc R 1 . H
C6 0.06491(19) 0.3959(4) -0.15082(18) 0.0387(7) Uani d U 1 . C
H6 0.0543 0.4339 -0.2111 0.046 Uiso calc R 1 . H
C7 0.0047(2) 0.2755(3) -0.1347(2) 0.0405(8) Uani d U 1 . C
H7 -0.0453 0.2265 -0.1839 0.049 Uiso calc R 1 . H
C8 0.01812(19) 0.2275(3) -0.04635(18) 0.0350(7) Uani d U 1 . C
H8 -0.0254 0.1484 -0.0353 0.042 Uiso calc R 1 . H
C8a 0.09285(18) 0.2905(3) 0.02675(17) 0.0260(6) Uani d U 1 . C
C9 0.10150(18) 0.2364(3) 0.12202(17) 0.0333(7) Uani d U 1 . C
H9a 0.0923 0.1179 0.1222 0.040 Uiso calc R 1 . H
H9b 0.0475 0.2871 0.1406 0.040 Uiso calc R 1 . H
C10 0.20119(19) 0.2798(3) 0.19084(17) 0.0296(7) Uani d U 1 . C
H10a 0.2537 0.2083 0.1824 0.036 Uiso calc R 1 . H
H10b 0.1981 0.2630 0.2532 0.036 Uiso calc R 1 . H
C10a 0.22763(17) 0.4569(3) 0.17922(16) 0.0245(6) Uani d U 1 . C
H10c 0.1704 0.5261 0.1813 0.029 Uiso calc R 1 . H
C11A 0.2982(6) 0.5200(13) 0.3487(3) 0.0237(15) Uani d PDU 0.831(3) 1 C
C12A 0.3532(5) 0.4650(8) 0.4329(5) 0.0470(17) Uani d PDU 0.831(3) 1 C
H12A 0.4145 0.4091 0.4435 0.056 Uiso calc PR 0.831(3) 1 H
C13A 0.3116(7) 0.4980(17) 0.5023(4) 0.0437(19) Uani d PDU 0.831(3) 1 C
H13A 0.3422 0.4696 0.5644 0.052 Uiso calc PR 0.831(3) 1 H
C14A 0.2237(5) 0.5742(9) 0.4708(3) 0.0368(13) Uani d PDU 0.831(3) 1 C
H14A 0.1848 0.6063 0.5081 0.044 Uiso calc PR 0.831(3) 1 H
SA 0.18932(10) 0.6071(2) 0.35562(8) 0.0387(4) Uani d PDU 0.831(3) 1 S
C11B 0.289(3) 0.504(7) 0.3416(15) 0.029(6) Uiso d PDU 0.169(3) 2 C
C12B 0.2164(19) 0.592(4) 0.3565(17) 0.049(7) Uiso d PDU 0.169(3) 2 C
H12B 0.1692 0.6514 0.3099 0.059 Uiso calc PR 0.169(3) 2 H
C13B 0.216(2) 0.589(5) 0.4480(18) 0.033(6) Uiso d PDU 0.169(3) 2 C
H13B 0.1692 0.6428 0.4706 0.040 Uiso calc PR 0.169(3) 2 H
C14B 0.292(4) 0.496(9) 0.498(2) 0.039(6) Uiso d PDU 0.169(3) 2 C
H14B 0.3032 0.4724 0.5602 0.047 Uiso calc PR 0.169(3) 2 H
SB 0.3695(7) 0.4251(13) 0.4384(8) 0.043(2) Uiso d PDU 0.169(3) 2 S
C15 0.35079(19) 0.5260(3) -0.00517(19) 0.0349(7) Uani d U 1 . C
C16 0.4547(2) 0.7116(3) 0.31101(19) 0.0319(7) Uani d U 1 . C
C17 0.29212(19) 0.7939(3) 0.21319(17) 0.0247(6) Uani d U 1 . C
N1 0.52321(18) 0.7442(3) 0.37044(18) 0.0505(7) Uani d U 1 . N
N2 0.23021(16) 0.8877(3) 0.19290(15) 0.0366(6) Uani d U 1 . N
N3 0.37701(17) 0.5162(3) -0.06784(16) 0.0517(7) Uani d U 1 . N
N4 0.48427(19) 0.6770(3) 0.15251(19) 0.0504(8) Uani d U 1 . N
H04 0.4986(19) 0.647(3) 0.1053(17) 0.043(9) Uiso d . 1 . H

loop_
_atom_type_symbol
_atom_type_description
_atom_type_scat_dispersion_real
_atom_type_scat_dispersion_imag
_atom_type_scat_source
C C 0.0033 0.0016 'International Tables Vol C Tables 4.2.6.8 and 6.1.1.4'
H H 0.0000 0.0000 'International Tables Vol C Tables 4.2.6.8 and 6.1.1.4'
N N 0.0061 0.0033 'International Tables Vol C Tables 4.2.6.8 and 6.1.1.4'
S S 0.1246 0.1234 'International Tables Vol C Tables 4.2.6.8 and 6.1.1.4'

loop_
_geom_angle_atom_site_label_1
_geom_angle_atom_site_label_2
_geom_angle_atom_site_label_3
_geom_angle
_geom_angle_publ_flag
C11B C1 C10a 107.(2) ?
C11A C1 C10a 113.6(4) ?
C11B C1 C2 118.(3) ?
C11A C1 C2 111.9(5) ?
C10a C1 C2 109.4(2) ?
C16 C2 C17 109.7(2) ?
C16 C2 C3 109.3(2) ?
C17 C2 C3 109.2(2) ?
C16 C2 C1 110.6(2) ?
C17 C2 C1 109.94(19) ?
C3 C2 C1 108.1(2) ?
N4 C3 C4 129.0(2) y
N4 C3 C2 116.8(2) y
C4 C3 C2 114.2(2) y
C4a C4 C15 122.9(2) ?
C4a C4 C3 124.2(2) ?
C15 C4 C3 112.9(2) ?
C4 C4a C4b 124.5(2) ?
C4 C4a C10a 120.0(2) ?
C4b C4a C10a 115.4(2) ?
C5 C4b C8a 118.7(2) ?
C5 C4b C4a 121.1(2) ?
C8a C4b C4a 120.2(2) ?
C6 C5 C4b 121.1(3) ?
C5 C6 C7 120.0(3) ?
C8 C7 C6 119.1(3) ?
C7 C8 C8a 122.2(3) ?
C8 C8a C4b 118.6(2) ?
C8 C8a C9 119.5(2) ?
C4b C8a C9 121.8(2) ?
C8a C9 C10 112.8(2) ?
C9 C10 C10a 110.5(2) ?
C4a C10a C1 115.3(2) ?
C4a C10a C10 107.7(2) ?
C1 C10a C10 108.8(2) ?
C12A C11A C1 128.8(5) ?
C12A C11A SA 109.2(4) ?
C1 C11A SA 121.9(3) ?
C11A C12A C13A 114.5(5) ?
C14A C13A C12A 112.1(5) ?
C13A C14A SA 112.2(4) ?
C14A SA C11A 91.8(2) ?
C12B C11B C1 127.(2) ?
C12B C11B SB 113.2(13) ?
C1 C11B SB 118.1(18) ?
C11B C12B C13B 114.0(17) ?
C14B C13B C12B 109.(2) ?
C13B C14B SB 114.5(18) ?
C11B SB C14B 88.9(11) ?
N3 C15 C4 176.4(3) ?
N1 C16 C2 177.7(3) ?
N2 C17 C2 175.3(3) ?

loop_
_geom_bond_atom_site_label_1
_geom_bond_atom_site_label_2
_geom_bond_site_symmetry_2
_geom_bond_distance
_geom_bond_publ_flag
C1 C11B . 1.463(16) ?
C1 C11A . 1.509(4) ?
C1 C10a . 1.537(3) y
C1 C2 . 1.571(3) y
C2 C16 . 1.476(3) ?
C2 C17 . 1.481(3) ?
C2 C3 . 1.540(3) y
C3 N4 . 1.264(3) y
C3 C4 . 1.477(3) y
C4 C4a . 1.355(3) y
C4 C15 . 1.443(3) ?
C4a C4b . 1.479(3) y
C4a C10a . 1.510(3) y
C4b C5 . 1.402(3) ?
C4b C8a . 1.404(3) y
C5 C6 . 1.375(3) ?
C6 C7 . 1.384(4) ?
C7 C8 . 1.378(3) ?
C8 C8a . 1.384(3) ?
C8a C9 . 1.508(3) y
C9 C10 . 1.517(3) y
C10 C10a . 1.538(3) y
C11A C12A . 1.367(7) ?
C11A SA . 1.733(5) ?
C12A C13A . 1.404(7) ?
C13A C14A . 1.341(5) ?
C14A SA . 1.716(4) ?
C11B C12B . 1.341(19) ?
C11B SB . 1.70(2) ?
C12B C13B . 1.418(19) ?
C13B C14B . 1.351(16) ?
C14B SB . 1.735(19) ?
C15 N3 . 1.145(3) ?
C16 N1 . 1.138(3) ?
C17 N2 . 1.138(3) ?

loop_
_geom_torsion_atom_site_label_1
_geom_torsion_atom_site_label_2
_geom_torsion_atom_site_label_3
_geom_torsion_atom_site_label_4
_geom_torsion
_geom_torsion_publ_flag
C11B C1 C2 C16 56.1(14) ?
C11A C1 C2 C16 52.7(3) ?
C10a C1 C2 C16 179.4(2) ?
C11B C1 C2 C17 -65.2(14) ?
C11A C1 C2 C17 -68.6(3) ?
C10a C1 C2 C17 58.1(3) ?
C11B C1 C2 C3 175.8(14) ?
C11A C1 C2 C3 172.3(3) ?
C10a C1 C2 C3 -60.9(2) y
C16 C2 C3 N4 -14.6(3) ?
C17 C2 C3 N4 105.4(3) ?
C1 C2 C3 N4 -135.0(3) ?
C16 C2 C3 C4 165.5(2) ?
C17 C2 C3 C4 -74.5(3) ?
C1 C2 C3 C4 45.0(3) y
N4 C3 C4 C4a 171.7(3) ?
C2 C3 C4 C4a -8.4(4) y
N4 C3 C4 C15 -7.5(4) ?
C2 C3 C4 C15 172.4(2) ?
C15 C4 C4a C4b -10.6(4) ?
C3 C4 C4a C4b 170.4(2) ?
C15 C4 C4a C10a 165.7(2) ?
C3 C4 C4a C10a -13.3(4) y
C4 C4a C4b C5 -26.2(4) ?
C10a C4a C4b C5 157.4(2) ?
C4 C4a C4b C8a 155.8(2) ?
C10a C4a C4b C8a -20.7(3) y
C8a C4b C5 C6 -3.4(4) ?
C4a C4b C5 C6 178.6(2) ?
C4b C5 C6 C7 0.1(4) ?
C5 C6 C7 C8 3.1(4) ?
C6 C7 C8 C8a -3.0(4) ?
C7 C8 C8a C4b -0.3(4) ?
C7 C8 C8a C9 178.1(2) ?
C5 C4b C8a C8 3.4(4) ?
C4a C4b C8a C8 -178.4(2) ?
C5 C4b C8a C9 -175.0(2) ?
C4a C4b C8a C9 3.1(4) y
C8 C8a C9 C10 164.5(2) ?
C4b C8a C9 C10 -17.1(3) y
C8a C9 C10 C10a 47.4(3) y
C4 C4a C10a C1 -5.1(3) y
C4b C4a C10a C1 171.6(2) ?
C4 C4a C10a C10 -126.7(2) ?
C4b C4a C10a C10 49.9(3) y
C11B C1 C10a C4a 171.(2) ?
C11A C1 C10a C4a 167.7(4) ?
C2 C1 C10a C4a 41.9(3) y
C11B C1 C10a C10 -68.(2) ?
C11A C1 C10a C10 -71.3(4) ?
C2 C1 C10a C10 162.98(19) ?
C9 C10 C10a C4a -63.7(3) y
C9 C10 C10a C1 170.7(2) ?
C11B C1 C11A C12A 106.(12) ?
C10a C1 C11A C12A 136.1(10) ?
C2 C1 C11A C12A -99.4(11) ?
C11B C1 C11A SA -70.(11) ?
C10a C1 C11A SA -39.9(9) ?
C2 C1 C11A SA 84.6(8) ?
C1 C11A C12A C13A -179.1(11) ?
SA C11A C12A C13A -2.7(12) ?
C11A C12A C13A C14A 1.7(16) ?
C12A C13A C14A SA 0.2(14) ?
C13A C14A SA C11A -1.4(10) ?
C12A C11A SA C14A 2.3(8) ?
C1 C11A SA C14A 179.0(8) ?
C11A C1 C11B C12B 93.(15) ?
C10a C1 C11B C12B -58.(7) ?
C2 C1 C11B C12B 66.(6) ?
C11A C1 C11B SB -70.(10) ?
C10a C1 C11B SB 139.(4) ?
C2 C1 C11B SB -97.(4) ?
C1 C11B C12B C13B -169.(5) ?
SB C11B C12B C13B -5.(6) ?
C11B C12B C13B C14B 1.(7) ?
C12B C13B C14B SB 4.(7) ?
C12B C11B SB C14B 6.(5) ?
C1 C11B SB C14B 172.(5) ?
C13B C14B SB C11B -6.(6) ?
C4a C4 C15 N3 -150.(5) ?
C3 C4 C15 N3 29.(5) ?
C17 C2 C16 N1 156.(8) ?
C3 C2 C16 N1 -84.(8) ?
C1 C2 C16 N1 35.(8) ?
C16 C2 C17 N2 -169.(3) ?
C3 C2 C17 N2 71.(3) ?
C1 C2 C17 N2 -47.(3) ?
